data_7201397
loop_
_publ_author_name
'Neumann, Marcus Aurelius'
'Perrin, Marc-Antoine'

_publ_section_title
;
 Can crystal structure prediction guide experimentalists to a new
 polymorph of paracetamol?
;
_journal_issue 11
_journal_name_full CrystEngComm
_journal_page_first 2475
_journal_paper_doi 10.1039/b909819d
_journal_volume 11
_journal_year 2009
_space_group_IT_number 14
_symmetry_cell_setting monoclinic
_symmetry_Int_Tables_number 14
_symmetry_space_group_name_Hall '-P 2ybc'
_symmetry_space_group_name_H-M 'P 1 21/c 1'
_cell_angle_alpha 90.000000
_cell_angle_beta 109.877250
_cell_angle_gamma 90.000000
_cell_length_a 15.604864
_cell_length_b 8.667826
_cell_length_c 11.626933
_cell_volume 1478.968
_cod_data_source_file b909819d.txt
_cod_data_source_block 49
_cod_original_sg_symbol_H-M 'P 2_1/c'
_cod_struct_determination_method theoretical
_cod_database_code 7201397

loop_
_symmetry_equiv_pos_site_id
_symmetry_equiv_pos_as_xyz
1 x,y,z
2 -x,y+1/2,-z+1/2
3 -x,-y,-z
4 x,-y+1/2,z+1/2

loop_
_atom_site_label
_atom_site_type_symbol
_atom_site_fract_x
_atom_site_fract_y
_atom_site_fract_z
C0_0 C -0.120142 0.428575 -0.325367
C1_0 C -0.081834 0.295457 -0.356147
C2_0 C -0.154419 0.421676 -0.228720
N3_0 N -0.125326 0.560698 -0.398483
C4_0 C -0.082223 0.156537 -0.296909
H5_0 H -0.050803 0.301286 -0.426889
C6_0 C -0.154478 0.282347 -0.169121
H7_0 H -0.182925 0.524213 -0.202422
C8_0 C -0.134619 0.710394 -0.372148
H9_0 H -0.121255 0.538524 -0.483269
C10_0 C -0.121238 0.147481 -0.205108
H11_0 H -0.050701 0.055130 -0.320314
H12_0 H -0.182452 0.277303 -0.095404
C13_0 C -0.136736 0.822142 -0.472238
O14_0 O -0.139440 0.753785 -0.271552
O15_0 O -0.126773 0.010639 -0.148863
H16_0 H -0.156195 0.767391 -0.562207
H17_0 H -0.184118 0.916021 -0.474386
H18_0 H -0.068397 0.871607 -0.452707
H19_0 H -0.126400 -0.080395 -0.203412
C1_1 C -0.351037 0.426855 -0.518705
C0_1 C -0.384060 0.433119 -0.420929
C4_1 C -0.349627 0.287277 -0.577230
H5_1 H -0.324494 0.530329 -0.546616
C2_1 C -0.419448 0.298790 -0.387515
N3_1 N -0.379355 0.565269 -0.348108
C10_1 C -0.380086 0.151290 -0.538892
H11_1 H -0.322624 0.282908 -0.651888
C6_1 C -0.417289 0.159412 -0.445234
H7_1 H -0.449198 0.303446 -0.315460
C8_1 C -0.365870 0.714395 -0.371435
H9_1 H -0.383160 0.542370 -0.263378
O15_1 O -0.373953 0.014293 -0.594937
H12_1 H -0.445137 0.056620 -0.417853
C13_1 C -0.360129 0.824331 -0.268760
O14_1 O -0.359313 0.758743 -0.470864
H19_1 H -0.372088 -0.076506 -0.539128
H16_1 H -0.426470 0.880543 -0.286469
H17_1 H -0.309551 0.913581 -0.264504
H18_1 H -0.342395 0.766432 -0.180148
